data_4130055
loop_
_publ_author_name
'Zhai, Quan-Guo'
'Bu, Xianhui'
'Mao, Chengyu'
'Zhao, Xiang'
'Feng, Pingyun'

_publ_section_title
;
 Systematic and Dramatic Tuning on Gas Sorption Performance in
 Heterometallic Metal-Organic Frameworks.
;
_journal_issue 8
_journal_name_full 'Journal of the American Chemical Society'
_journal_page_first 2524
_journal_page_last 2527
_journal_paper_doi 10.1021/jacs.5b13491
_journal_volume 138
_journal_year 2016
_chemical_formula_sum 'C24 H16 Co2 In N3 O16'
_chemical_formula_weight 835.08
_space_group_IT_number 218
_space_group_name_Hall 'P -4n 2 3'
_space_group_name_H-M_alt 'P -4 3 n'
_symmetry_cell_setting cubic
_symmetry_space_group_name_H-M 'P -4 3 n'
_atom_sites_solution_hydrogens geom
_atom_sites_solution_primary direct
_atom_sites_solution_secondary difmap
_audit_creation_method SHELXL-97
_cell_angle_alpha 90.00
_cell_angle_beta 90.00
_cell_angle_gamma 90.00
_cell_formula_units_Z 8
_cell_length_a 22.2973(4)
_cell_length_b 22.2973(4)
_cell_length_c 22.2973(4)
_cell_measurement_temperature 296(2)
_cell_volume 11085.5(3)
_computing_cell_refinement 'Bruker SMART'
_computing_data_collection 'Bruker SMART'
_computing_data_reduction 'Bruker SAINT'
_computing_molecular_graphics 'Bruker SHELXTL'
_computing_publication_material 'Bruker SHELXTL'
_computing_structure_refinement 'SHELXL-97 (Sheldrick, 1997)'
_computing_structure_solution 'SHELXS-97 (Sheldrick, 1990)'
_diffrn_ambient_temperature 296(2)
_diffrn_measured_fraction_theta_full 1.000
_diffrn_measured_fraction_theta_max 1.000
_diffrn_measurement_device_type 'Bruker APEXII'
_diffrn_measurement_method 'phi and omega scans'
_diffrn_radiation_monochromator graphite
_diffrn_radiation_source 'fine-focus sealed tube'
_diffrn_radiation_type MoK\a
_diffrn_radiation_wavelength 0.71073
_diffrn_reflns_av_R_equivalents 0.0465
_diffrn_reflns_av_sigmaI/netI 0.0238
_diffrn_reflns_limit_h_max 16
_diffrn_reflns_limit_h_min -26
_diffrn_reflns_limit_k_max 25
_diffrn_reflns_limit_k_min -25
_diffrn_reflns_limit_l_max 26
_diffrn_reflns_limit_l_min -25
_diffrn_reflns_number 33146
_diffrn_reflns_theta_full 25.02
_diffrn_reflns_theta_max 25.02
_diffrn_reflns_theta_min 1.29
_exptl_absorpt_coefficient_mu 1.047
_exptl_absorpt_correction_type none
_exptl_crystal_colour brown
_exptl_crystal_density_diffrn 1.001
_exptl_crystal_density_method 'not measured'
_exptl_crystal_description cubic
_exptl_crystal_F_000 3296
_exptl_crystal_size_max 0.5
_exptl_crystal_size_mid 0.5
_exptl_crystal_size_min 0.5
_refine_diff_density_max 0.410
_refine_diff_density_min -0.264
_refine_diff_density_rms '0.051 ------------------------------------------'
_refine_ls_abs_structure_details 'Flack H D (1983), Acta Cryst. A39, 876-881'
_refine_ls_abs_structure_Flack 0.04(2)
_refine_ls_extinction_method none
_refine_ls_goodness_of_fit_ref 1.037
_refine_ls_hydrogen_treatment mixed
_refine_ls_matrix_type full
_refine_ls_number_parameters 139
_refine_ls_number_reflns 3272
_refine_ls_number_restraints 0
_refine_ls_restrained_S_all 1.037
_refine_ls_R_factor_all 0.0256
_refine_ls_R_factor_gt 0.0242
_refine_ls_shift/su_max 0.000
_refine_ls_shift/su_mean 0.000
_refine_ls_structure_factor_coef Fsqd
_refine_ls_weighting_details 'calc w=1/[\s^2^(Fo^2^)+(0.0414P)^2^+5.7692P] where P=(Fo^2^+2Fc^2^)/3'
_refine_ls_weighting_scheme calc
_refine_ls_wR_factor_gt 0.0680
_refine_ls_wR_factor_ref 0.0685
_reflns_number_gt 3148
_reflns_number_total 3272
_reflns_threshold_expression >2sigma(I)
_cod_data_source_file ja5b13491_si_002.cif
_cod_data_source_block CPM-200-In-Co
_cod_depositor_comments
;
The following automatic conversions were performed:

data item '_symmetry_cell_setting' value 'Cubic' was changed to
'cubic' in accordance with the
/home/saulius/struct/COD-crude-data/automatic-downloads/DataCite-retrospective/ACS/depositions/lib/dictionaries/cif_core.dic
dictionary named 'cif_core.dic' version 2.4.2 last updated on
2011-04-26.

Automatic conversion script
Id: cif_fix_values 6909 2019-04-08 15:41:33Z antanas 
;
_cod_original_sg_symbol_H-M P-43n
_cod_database_code 4130055

loop_
_symmetry_equiv_pos_as_xyz
'x, y, z'
'-x, -y, z'
'-x, y, -z'
'x, -y, -z'
'z, x, y'
'z, -x, -y'
'-z, -x, y'
'-z, x, -y'
'y, z, x'
'-y, z, -x'
'y, -z, -x'
'-y, -z, x'
'y+1/2, x+1/2, z+1/2'
'-y+1/2, -x+1/2, z+1/2'
'y+1/2, -x+1/2, -z+1/2'
'-y+1/2, x+1/2, -z+1/2'
'x+1/2, z+1/2, y+1/2'
'-x+1/2, z+1/2, -y+1/2'
'-x+1/2, -z+1/2, y+1/2'
'x+1/2, -z+1/2, -y+1/2'
'z+1/2, y+1/2, x+1/2'
'z+1/2, -y+1/2, -x+1/2'
'-z+1/2, y+1/2, -x+1/2'
'-z+1/2, -y+1/2, x+1/2'

loop_
_atom_site_label
_atom_site_type_symbol
_atom_site_fract_x
_atom_site_fract_y
_atom_site_fract_z
_atom_site_U_iso_or_equiv
_atom_site_adp_type
_atom_site_occupancy
_atom_site_symmetry_multiplicity
_atom_site_calc_flag
_atom_site_refinement_flags
Co1 Co 0.323143(12) 0.260137(12) -0.191765(12) 0.01219(9) Uani 0.67 1 d P
In1 In 0.323143(12) 0.260137(12) -0.191765(12) 0.01219(9) Uani 0.33 1 d P
C1 C 0.20060(13) 0.28532(14) -0.01017(13) 0.0233(7) Uani 1 1 d .
H1A H 0.2421 0.2814 -0.0082 0.028 Uiso 1 1 calc R
C2 C 0.17299(14) 0.29098(15) -0.06556(13) 0.0279(7) Uani 1 1 d .
C3 C 0.19663(13) 0.27921(14) 0.10443(13) 0.0212(6) Uani 1 1 d .
C4 C 0.20690(14) 0.29216(16) -0.12401(13) 0.0243(7) Uani 1 1 d .
C5 C 0.07784(14) 0.2942(2) -0.01554(14) 0.0480(12) Uani 1 1 d .
C6 C 0.11104(15) 0.29521(19) -0.06836(14) 0.0391(10) Uani 1 1 d .
H6A H 0.0918 0.2987 -0.1052 0.047 Uiso 1 1 calc R
C7 C 0.10635(14) 0.28926(19) 0.03947(14) 0.0357(9) Uani 1 1 d .
H7A H 0.0838 0.2885 0.0746 0.043 Uiso 1 1 calc R
C8 C 0.16747(14) 0.28544(16) 0.04227(13) 0.0268(7) Uani 1 1 d .
O1 O 0.26355(14) 0.26355(14) -0.26355(14) 0.0394(11) Uani 1 3 d S
O2 O 0.17627(10) 0.30401(12) -0.17002(9) 0.0428(7) Uani 1 1 d .
O3 O 0.16296(10) 0.29147(11) 0.14759(9) 0.0323(6) Uani 1 1 d .
O4 O 0.24970(9) 0.26294(10) 0.10535(9) 0.0270(5) Uani 1 1 d .
O5 O 0.26171(9) 0.28075(10) -0.12158(9) 0.0249(5) Uani 1 1 d .
O6 O 0.39267(11) 0.26265(15) -0.12201(12) 0.0518(7) Uani 1 1 d .
N1 N 0.01357(12) 0.29611(18) -0.02299(12) 0.0530(10) Uani 1 1 d .

loop_
_atom_site_aniso_label
_atom_site_aniso_U_11
_atom_site_aniso_U_22
_atom_site_aniso_U_33
_atom_site_aniso_U_23
_atom_site_aniso_U_13
_atom_site_aniso_U_12
Co1 0.01222(15) 0.01177(14) 0.01260(15) 0.00027(11) 0.00011(10) 0.00095(11)
In1 0.01222(15) 0.01177(14) 0.01260(15) 0.00027(11) 0.00011(10) 0.00095(11)
C1 0.0146(15) 0.0400(18) 0.0154(14) -0.0050(13) 0.0034(12) -0.0031(13)
C2 0.0223(16) 0.0448(19) 0.0165(15) 0.0029(13) 0.0031(13) 0.0002(14)
C3 0.0166(15) 0.0326(16) 0.0143(14) 0.0041(12) -0.0005(12) -0.0031(13)
C4 0.0212(17) 0.0388(19) 0.0129(14) -0.0028(13) 0.0024(12) -0.0029(13)
C5 0.0121(16) 0.118(4) 0.0140(16) -0.0044(19) 0.0018(12) -0.0008(19)
C6 0.0195(16) 0.089(3) 0.0090(14) 0.0005(16) 0.0004(12) -0.0005(18)
C7 0.0158(15) 0.076(3) 0.0149(15) 0.0007(16) 0.0040(13) 0.0025(16)
C8 0.0220(16) 0.046(2) 0.0128(14) 0.0021(13) -0.0013(12) -0.0026(14)
O1 0.0394(11) 0.0394(11) 0.0394(11) -0.0287(14) -0.0287(14) 0.0287(14)
O2 0.0260(12) 0.088(2) 0.0143(11) 0.0071(12) 0.0045(9) 0.0034(14)
O3 0.0226(12) 0.0638(16) 0.0104(10) 0.0021(10) -0.0019(9) 0.0043(11)
O4 0.0157(11) 0.0473(14) 0.0180(10) 0.0059(10) -0.0008(8) 0.0013(10)
O5 0.0173(11) 0.0430(13) 0.0144(10) -0.0069(9) 0.0031(8) 0.0024(9)
O6 0.0351(14) 0.074(2) 0.0462(16) -0.0211(15) 0.0054(11) 0.0048(14)
N1 0.0155(14) 0.132(3) 0.0118(13) 0.0068(17) 0.0005(10) 0.0004(17)

loop_
_atom_type_symbol
_atom_type_description
_atom_type_scat_dispersion_real
_atom_type_scat_dispersion_imag
_atom_type_scat_source
C C 0.0033 0.0016 'International Tables Vol C Tables 4.2.6.8 and 6.1.1.4'
H H 0.0000 0.0000 'International Tables Vol C Tables 4.2.6.8 and 6.1.1.4'
N N 0.0061 0.0033 'International Tables Vol C Tables 4.2.6.8 and 6.1.1.4'
O O 0.0106 0.0060 'International Tables Vol C Tables 4.2.6.8 and 6.1.1.4'
Co Co 0.3494 0.9721 'International Tables Vol C Tables 4.2.6.8 and 6.1.1.4'
In In -0.7276 1.3100 'International Tables Vol C Tables 4.2.6.8 and 6.1.1.4'

loop_
_geom_angle_atom_site_label_1
_geom_angle_atom_site_label_2
_geom_angle_atom_site_label_3
_geom_angle
_geom_angle_site_symmetry_1
_geom_angle_site_symmetry_3
O1 Co1 O2 91.84(13) . 11
O1 Co1 O3 85.53(13) . 19_554
O2 Co1 O3 176.57(10) 11 19_554
O1 Co1 O4 90.89(11) . 24_554
O2 Co1 O4 91.25(10) 11 24_554
O3 Co1 O4 90.98(9) 19_554 24_554
O1 Co1 O5 98.42(11) . .
O2 Co1 O5 87.40(9) 11 .
O3 Co1 O5 90.81(9) 19_554 .
O4 Co1 O5 170.62(7) 24_554 .
O1 Co1 O6 173.69(17) . .
O2 Co1 O6 92.96(11) 11 .
O3 Co1 O6 89.82(11) 19_554 .
O4 Co1 O6 84.92(8) 24_554 .
O5 Co1 O6 85.88(9) . .
C8 C1 C2 121.1(3) . .
C1 C2 C6 119.3(3) . .
C1 C2 C4 123.3(3) . .
C6 C2 C4 117.4(3) . .
O4 C3 O3 128.7(3) . .
O4 C3 C8 116.5(3) . .
O3 C3 C8 114.8(3) . .
O5 C4 O2 127.4(3) . .
O5 C4 C2 116.7(3) . .
O2 C4 C2 115.8(3) . .
C6 C5 C7 120.4(3) . .
C6 C5 N1 115.5(3) . .
C7 C5 N1 124.0(3) . .
C5 C6 C2 119.4(3) . .
C8 C7 C5 120.2(3) . .
C7 C8 C1 119.6(3) . .
C7 C8 C3 117.9(3) . .
C1 C8 C3 122.4(3) . .
In1 O1 Co1 0.00(2) 8 8
In1 O1 Co1 119.08(5) 8 .
Co1 O1 Co1 119.08(5) 8 .
In1 O1 In1 119.08(5) 8 11
Co1 O1 In1 119.08(5) 8 11
Co1 O1 In1 119.08(5) . 11
In1 O1 Co1 119.08(5) 8 11
Co1 O1 Co1 119.08(5) 8 11
Co1 O1 Co1 119.08(5) . 11
In1 O1 Co1 0.000(14) 11 11
C4 O2 In1 137.6(2) . 8
C4 O2 Co1 137.6(2) . 8
In1 O2 Co1 0.00(2) 8 8
C3 O3 In1 134.39(19) . 18
C3 O3 Co1 134.39(19) . 18
In1 O3 Co1 0.000(3) 18 18
C3 O4 In1 132.15(18) . 22
C3 O4 Co1 132.15(18) . 22
In1 O4 Co1 0.000(17) 22 22
C4 O5 Co1 129.88(19) . .
N1 N1 C5 113.9(3) 3 .

loop_
_geom_bond_atom_site_label_1
_geom_bond_atom_site_label_2
_geom_bond_distance
_geom_bond_site_symmetry_2
Co1 O1 2.0817(6) .
Co1 O2 2.083(2) 11
Co1 O3 2.114(2) 19_554
Co1 O4 2.124(2) 24_554
Co1 O5 2.130(2) .
Co1 O6 2.197(3) .
C1 C8 1.383(4) .
C1 C2 1.386(4) .
C2 C6 1.386(5) .
C2 C4 1.507(4) .
C3 O4 1.238(4) .
C3 O3 1.251(4) .
C3 C8 1.537(4) .
C4 O5 1.249(4) .
C4 O2 1.261(4) .
C5 C6 1.391(4) .
C5 C7 1.386(5) .
C5 N1 1.443(4) .
C7 C8 1.367(4) .
O1 In1 2.0817(6) 8
O1 Co1 2.0817(6) 8
O1 In1 2.0817(6) 11
O1 Co1 2.0817(6) 11
O2 In1 2.083(2) 8
O2 Co1 2.083(2) 8
O3 In1 2.114(2) 18
O3 Co1 2.114(2) 18
O4 In1 2.124(2) 22
O4 Co1 2.124(2) 22
N1 N1 1.190(5) 3
